data_2226071
loop_
_publ_author_name
'Liu, Xin'
'Zhu, Weiqun'

_publ_section_title
;
 4-Nitrobenzoic acid--2,2'-biimidazole (2/1)
;
_journal_coeditor_code BX2278
_journal_issue 6
_journal_name_full 'Acta Crystallographica Section E'
_journal_page_first o1245
_journal_paper_doi 10.1107/S1600536810015643
_journal_volume 66
_journal_year 2010
_chemical_formula_iupac '2C7 H5 N O4, C6 H6 N4'
_chemical_formula_moiety '2(C7 H5 N O4), C6 H6 N4'
_chemical_formula_sum 'C20 H16 N6 O8'
_chemical_formula_weight 468.38
_chemical_name_systematic
;
4-Nitrobenzoic acid--2,2'-biimidazole (2/1)
;
_space_group_IT_number 14
_symmetry_cell_setting monoclinic
_symmetry_space_group_name_Hall '-P 2ybc'
_symmetry_space_group_name_H-M 'P 1 21/c 1'
_atom_sites_solution_hydrogens geom
_atom_sites_solution_primary direct
_atom_sites_solution_secondary difmap
_audit_creation_method SHELXL-97
_cell_angle_alpha 90.00
_cell_angle_beta 90.4960(10)
_cell_angle_gamma 90.00
_cell_formula_units_Z 2
_cell_length_a 4.8520(10)
_cell_length_b 10.9245(10)
_cell_length_c 19.7981(10)
_cell_measurement_reflns_used 1230
_cell_measurement_temperature 296(2)
_cell_measurement_theta_max 22.00
_cell_measurement_theta_min 2.78
_cell_volume 1049.4(2)
_computing_cell_refinement 'SAINT-Plus (Bruker, 2001)'
_computing_data_collection 'APEX2 (Bruker, 2004)'
_computing_data_reduction 'SAINT-Plus (Bruker, 2001)'
_computing_molecular_graphics 'SHELXTL (Sheldrick, 2008)'
_computing_publication_material 'SHELXTL (Sheldrick, 2008)'
_computing_structure_refinement 'SHELXL97 (Sheldrick, 2008)'
_computing_structure_solution 'SHELXS97 (Sheldrick, 2008)'
_diffrn_ambient_temperature 296(2)
_diffrn_measured_fraction_theta_full 1.000
_diffrn_measured_fraction_theta_max 1.000
_diffrn_measurement_device_type 'Bruker APEXII CCD'
_diffrn_measurement_method 'phi and omega scans'
_diffrn_radiation_monochromator graphite
_diffrn_radiation_source 'fine-focus sealed tube'
_diffrn_radiation_type MoK\a
_diffrn_radiation_wavelength 0.71073
_diffrn_reflns_av_R_equivalents 0.0336
_diffrn_reflns_av_sigmaI/netI 0.0407
_diffrn_reflns_limit_h_max 5
_diffrn_reflns_limit_h_min -5
_diffrn_reflns_limit_k_max 9
_diffrn_reflns_limit_k_min -12
_diffrn_reflns_limit_l_max 20
_diffrn_reflns_limit_l_min -23
_diffrn_reflns_number 5185
_diffrn_reflns_theta_full 25.00
_diffrn_reflns_theta_max 25.00
_diffrn_reflns_theta_min 2.06
_diffrn_standards_number 0
_exptl_absorpt_coefficient_mu 0.118
_exptl_absorpt_correction_T_max 0.9906
_exptl_absorpt_correction_T_min 0.9860
_exptl_absorpt_correction_type multi-scan
_exptl_absorpt_process_details '(SADABS; Bruker, 2001)'
_exptl_crystal_colour colourless
_exptl_crystal_density_diffrn 1.482
_exptl_crystal_density_method 'not measured'
_exptl_crystal_description block
_exptl_crystal_F_000 484
_exptl_crystal_size_max 0.12
_exptl_crystal_size_mid 0.10
_exptl_crystal_size_min 0.08
_refine_diff_density_max 0.247
_refine_diff_density_min -0.148
_refine_ls_extinction_coef 0.013(4)
_refine_ls_extinction_expression Fc^*^=kFc[1+0.001xFc^2^\l^3^/sin(2\q)]^-1/4^
_refine_ls_extinction_method 'SHELXL97 (Sheldrick, 2008)'
_refine_ls_goodness_of_fit_ref 0.999
_refine_ls_hydrogen_treatment mixed
_refine_ls_matrix_type full
_refine_ls_number_parameters 158
_refine_ls_number_reflns 1849
_refine_ls_number_restraints 1
_refine_ls_restrained_S_all 1.001
_refine_ls_R_factor_all 0.0687
_refine_ls_R_factor_gt 0.0447
_refine_ls_shift/su_max 0.000
_refine_ls_shift/su_mean 0.000
_refine_ls_structure_factor_coef Fsqd
_refine_ls_weighting_details 'calc w=1/[\s^2^(Fo^2^)+(0.0780P)^2^+0.0000P] where P=(Fo^2^+2Fc^2^)/3'
_refine_ls_weighting_scheme calc
_refine_ls_wR_factor_gt 0.1187
_refine_ls_wR_factor_ref 0.1340
_reflns_number_gt 1264
_reflns_number_total 1849
_reflns_threshold_expression I>2\s(I)
_cod_data_source_file bx2278.cif
_cod_data_source_block I
_cod_depositor_comments
;

2019-10-26
Z value and formula fixed to values more according to usual
chemical conventions.                 miguel
;
_cod_original_formula_sum 'C10 H8 N3 O4'
_cod_original_formula_weight 234.19
_cod_original_formula_moiety 'C7 H5 N O4, 0.5(C6 H6 N4)'
_cod_original_formula_iupac 'C7 H5 N O4, 0.5C6 H6 N4'
_cod_original_formula_units_Z 4
_cod_original_sg_symbol_H-M 'P 21/c'
_cod_database_code 2226071
_cod_database_fobs_code 2226071

loop_
_symmetry_equiv_pos_as_xyz
'x, y, z'
'-x, y+1/2, -z+1/2'
'-x, -y, -z'
'x, -y-1/2, z-1/2'

loop_
_atom_site_type_symbol
_atom_site_label
_atom_site_fract_x
_atom_site_fract_y
_atom_site_fract_z
_atom_site_U_iso_or_equiv
_atom_site_adp_type
_atom_site_calc_flag
_atom_site_refinement_flags
_atom_site_occupancy
_atom_site_disorder_assembly
_atom_site_disorder_group
C C1 0.3475(4) 0.7795(2) 0.58109(11) 0.0548(6) Uani d . 1 . .
C C2 -0.2424(4) 0.54924(18) 0.67279(9) 0.0493(5) Uani d . 1 . .
C C3 -0.1097(4) 0.5072(2) 0.61681(10) 0.0577(6) Uani d . 1 . .
H H3 -0.1475 0.4298 0.5995 0.069 Uiso calc R 1 . .
C C4 0.0825(4) 0.5826(2) 0.58629(11) 0.0586(6) Uani d . 1 . .
H H4 0.1753 0.5557 0.5482 0.070 Uiso calc R 1 . .
C C5 0.1368(4) 0.69760(19) 0.61233(10) 0.0502(5) Uani d . 1 . .
C C6 -0.0063(4) 0.7371(2) 0.66845(10) 0.0565(6) Uani d . 1 . .
H H6 0.0283 0.8148 0.6858 0.068 Uiso calc R 1 . .
C C7 -0.1990(4) 0.66362(19) 0.69917(11) 0.0551(6) Uani d . 1 . .
H H7 -0.2963 0.6908 0.7366 0.066 Uiso calc R 1 . .
C C9 0.9965(4) 0.95887(18) 0.47185(10) 0.0468(5) Uani d . 1 . .
C C10 0.8856(5) 0.8140(2) 0.40287(11) 0.0676(7) Uani d . 1 . .
H H10 0.7961 0.7472 0.3836 0.081 Uiso calc R 1 . .
C C11 1.0980(5) 0.8751(2) 0.37532(11) 0.0678(7) Uani d . 1 . .
H H11 1.1813 0.8580 0.3342 0.081 Uiso calc R 1 . .
H H2A 0.566(4) 0.7886(19) 0.5083(11) 0.080 Uiso d D 1 . .
N N1 0.8218(3) 0.86605(16) 0.46396(9) 0.0549(5) Uani d . 1 . .
N N2 1.1672(3) 0.96604(16) 0.41881(8) 0.0550(5) Uani d . 1 . .
H H2 1.2968 1.0188 0.4135 0.066 Uiso calc R 1 . .
N N3 -0.4451(4) 0.46869(19) 0.70582(9) 0.0596(5) Uani d . 1 . .
O O1 0.4057(3) 0.87721(14) 0.60756(8) 0.0689(5) Uani d . 1 . .
O O2 0.4566(3) 0.73838(16) 0.52653(8) 0.0739(5) Uani d D 1 . .
O O3 -0.5946(4) 0.50989(16) 0.74887(10) 0.0873(6) Uani d . 1 . .
O O4 -0.4548(4) 0.36262(17) 0.68800(10) 0.0926(6) Uani d . 1 . .

loop_
_atom_site_aniso_label
_atom_site_aniso_U_11
_atom_site_aniso_U_22
_atom_site_aniso_U_33
_atom_site_aniso_U_12
_atom_site_aniso_U_13
_atom_site_aniso_U_23
C1 0.0442(12) 0.0579(14) 0.0621(14) -0.0011(10) -0.0014(10) 0.0114(11)
C2 0.0449(11) 0.0507(12) 0.0522(12) -0.0036(9) 0.0044(9) 0.0051(10)
C3 0.0628(14) 0.0509(12) 0.0595(13) -0.0100(10) 0.0119(11) -0.0058(10)
C4 0.0577(14) 0.0624(14) 0.0559(13) -0.0052(11) 0.0124(10) -0.0028(11)
C5 0.0427(12) 0.0505(13) 0.0574(12) -0.0028(9) -0.0024(10) 0.0076(10)
C6 0.0561(13) 0.0481(13) 0.0653(13) -0.0028(10) 0.0007(11) -0.0026(10)
C7 0.0543(13) 0.0554(13) 0.0556(12) 0.0002(10) 0.0060(10) -0.0031(10)
C9 0.0399(11) 0.0483(12) 0.0523(11) 0.0004(9) 0.0024(9) 0.0056(9)
C10 0.0701(16) 0.0621(15) 0.0705(15) -0.0161(12) 0.0037(12) -0.0095(12)
C11 0.0719(16) 0.0709(16) 0.0609(14) -0.0068(13) 0.0132(12) -0.0095(13)
N1 0.0520(11) 0.0516(10) 0.0610(11) -0.0074(8) 0.0014(8) 0.0017(9)
N2 0.0500(10) 0.0544(11) 0.0609(11) -0.0053(8) 0.0088(9) 0.0025(9)
N3 0.0581(12) 0.0634(13) 0.0573(11) -0.0071(10) 0.0092(9) 0.0029(9)
O1 0.0602(10) 0.0563(10) 0.0904(11) -0.0113(8) 0.0095(8) 0.0033(9)
O2 0.0713(12) 0.0737(12) 0.0769(11) -0.0217(9) 0.0177(9) 0.0076(9)
O3 0.0907(13) 0.0871(13) 0.0849(12) -0.0056(10) 0.0419(10) 0.0034(10)
O4 0.1113(16) 0.0649(12) 0.1021(13) -0.0320(10) 0.0356(11) -0.0089(10)

loop_
_atom_type_symbol
_atom_type_description
_atom_type_scat_dispersion_real
_atom_type_scat_dispersion_imag
_atom_type_scat_source
C C 0.0033 0.0016 'International Tables Vol C Tables 4.2.6.8 and 6.1.1.4'
H H 0.0000 0.0000 'International Tables Vol C Tables 4.2.6.8 and 6.1.1.4'
N N 0.0061 0.0033 'International Tables Vol C Tables 4.2.6.8 and 6.1.1.4'
O O 0.0106 0.0060 'International Tables Vol C Tables 4.2.6.8 and 6.1.1.4'
Cu Cu 0.3201 1.2651 'International Tables Vol C Tables 4.2.6.8 and 6.1.1.4'

loop_
_geom_angle_atom_site_label_1
_geom_angle_atom_site_label_2
_geom_angle_atom_site_label_3
_geom_angle_site_symmetry_1
_geom_angle_site_symmetry_3
_geom_angle
_geom_angle_publ_flag
O1 C1 O2 . . 124.7(2) ?
O1 C1 C5 . . 120.1(2) ?
O2 C1 C5 . . 115.2(2) ?
C3 C2 C7 . . 122.95(19) ?
C3 C2 N3 . . 118.65(19) ?
C7 C2 N3 . . 118.40(18) ?
C2 C3 C4 . . 118.5(2) ?
C2 C3 H3 . . 120.7 ?
C4 C3 H3 . . 120.7 ?
C5 C4 C3 . . 120.3(2) ?
C5 C4 H4 . . 119.9 ?
C3 C4 H4 . . 119.9 ?
C4 C5 C6 . . 119.17(19) ?
C4 C5 C1 . . 121.2(2) ?
C6 C5 C1 . . 119.7(2) ?
C7 C6 C5 . . 121.3(2) ?
C7 C6 H6 . . 119.3 ?
C5 C6 H6 . . 119.3 ?
C2 C7 C6 . . 117.76(19) ?
C2 C7 H7 . . 121.1 ?
C6 C7 H7 . . 121.1 ?
N1 C9 N2 . . 110.41(18) ?
N1 C9 C9 . 3_776 125.5(2) ?
N2 C9 C9 . 3_776 124.1(2) ?
C11 C10 N1 . . 109.3(2) ?
C11 C10 H10 . . 125.3 ?
N1 C10 H10 . . 125.3 ?
C10 C11 N2 . . 106.98(19) ?
C10 C11 H11 . . 126.5 ?
N2 C11 H11 . . 126.5 ?
C9 N1 C10 . . 105.70(18) ?
C9 N2 C11 . . 107.60(17) ?
C9 N2 H2 . . 126.2 ?
C11 N2 H2 . . 126.2 ?
O3 N3 O4 . . 122.56(19) ?
O3 N3 C2 . . 119.7(2) ?
O4 N3 C2 . . 117.72(18) ?
C1 O2 H2A . . 113.3(17) ?

loop_
_geom_bond_atom_site_label_1
_geom_bond_atom_site_label_2
_geom_bond_site_symmetry_2
_geom_bond_distance
_geom_bond_publ_flag
C1 O1 . 1.222(3) ?
C1 O2 . 1.288(3) ?
C1 C5 . 1.496(3) ?
C2 C3 . 1.366(3) ?
C2 C7 . 1.370(3) ?
C2 N3 . 1.476(3) ?
C3 C4 . 1.387(3) ?
C3 H3 . 0.9300 ?
C4 C5 . 1.382(3) ?
C4 H4 . 0.9300 ?
C5 C6 . 1.384(3) ?
C6 C7 . 1.377(3) ?
C6 H6 . 0.9300 ?
C7 H7 . 0.9300 ?
C9 N1 . 1.330(2) ?
C9 N2 . 1.345(2) ?
C9 C9 3_776 1.432(4) ?
C10 C11 . 1.347(3) ?
C10 N1 . 1.374(3) ?
C10 H10 . 0.9300 ?
C11 N2 . 1.355(3) ?
C11 H11 . 0.9300 ?
N2 H2 . 0.8600 ?
N3 O3 . 1.211(2) ?
N3 O4 . 1.212(2) ?
O2 H2A . 0.845(10) ?

loop_
_geom_hbond_atom_site_label_D
_geom_hbond_atom_site_label_H
_geom_hbond_atom_site_label_A
_geom_hbond_site_symmetry_A
_geom_hbond_distance_DH
_geom_hbond_distance_HA
_geom_hbond_distance_DA
_geom_hbond_angle_DHA
O2 H2A N1 . 0.845(10) 1.747(11) 2.580(2) 168(3)
N2 H2 O1 3_776 0.86 1.89 2.742(2) 172.9

loop_
_geom_torsion_atom_site_label_1
_geom_torsion_atom_site_label_2
_geom_torsion_atom_site_label_3
_geom_torsion_atom_site_label_4
_geom_torsion_site_symmetry_1
_geom_torsion_site_symmetry_2
_geom_torsion_site_symmetry_3
_geom_torsion_site_symmetry_4
_geom_torsion
_geom_torsion_publ_flag
C7 C2 C3 C4 . . . . 1.6(3) ?
N3 C2 C3 C4 . . . . -179.36(18) ?
C2 C3 C4 C5 . . . . -0.1(3) ?
C3 C4 C5 C6 . . . . -1.1(3) ?
C3 C4 C5 C1 . . . . 178.72(18) ?
O1 C1 C5 C4 . . . . -175.01(18) ?
O2 C1 C5 C4 . . . . 4.7(3) ?
O1 C1 C5 C6 . . . . 4.8(3) ?
O2 C1 C5 C6 . . . . -175.56(18) ?
C4 C5 C6 C7 . . . . 0.7(3) ?
C1 C5 C6 C7 . . . . -179.06(18) ?
C3 C2 C7 C6 . . . . -1.9(3) ?
N3 C2 C7 C6 . . . . 179.04(18) ?
C5 C6 C7 C2 . . . . 0.7(3) ?
N1 C10 C11 N2 . . . . -0.4(3) ?
N2 C9 N1 C10 . . . . -0.6(2) ?
C9 C9 N1 C10 3_776 . . . 178.9(2) ?
C11 C10 N1 C9 . . . . 0.6(3) ?
N1 C9 N2 C11 . . . . 0.4(2) ?
C9 C9 N2 C11 3_776 . . . -179.1(2) ?
C10 C11 N2 C9 . . . . 0.0(2) ?
C3 C2 N3 O3 . . . . -168.9(2) ?
C7 C2 N3 O3 . . . . 10.2(3) ?
C3 C2 N3 O4 . . . . 10.8(3) ?
C7 C2 N3 O4 . . . . -170.2(2) ?
